data_4503309
loop_
_publ_author_name
'Lu, Wen-Guan'
'Jiang, Long'
'Feng, Xiao-Long'
'Lu, Tong-Bu'

_publ_section_title
;
 Four 3D Porous Metal&#x2212;Organic Frameworks with Various Layered and
 Pillared Motifs
;
_journal_issue 3
_journal_name_full 'Crystal Growth &amp; Design'
_journal_page_first 986
_journal_paper_doi 10.1021/cg700979r
_journal_volume 8
_journal_year 2008
_chemical_formula_sum 'C30 H16 Cd5 N10 O16'
_chemical_formula_weight 1334.53
_chemical_name_systematic
; 
 ? 
;
_space_group_IT_number 62
_symmetry_cell_setting orthorhombic
_symmetry_space_group_name_Hall '-P 2ac 2n'
_symmetry_space_group_name_H-M 'P n m a'
_atom_sites_solution_hydrogens geom
_atom_sites_solution_primary direct
_atom_sites_solution_secondary difmap
_audit_creation_method SHELXL-97
_cell_angle_alpha 90.00
_cell_angle_beta 90.00
_cell_angle_gamma 90.00
_cell_formula_units_Z 4
_cell_length_a 14.4247(17)
_cell_length_b 16.2067(19)
_cell_length_c 15.7309(18)
_cell_measurement_reflns_used 5848
_cell_measurement_temperature 293(2)
_cell_measurement_theta_max 27.04
_cell_measurement_theta_min 2.29
_cell_volume 3677.5(7)
_computing_cell_refinement 'Bruker SMART'
_computing_data_collection 'Bruker SMART'
_computing_data_reduction 'Bruker SAINT'
_computing_molecular_graphics 'Bruker SHELXTL'
_computing_publication_material 'Bruker SHELXTL'
_computing_structure_refinement 'SHELXL-97 (Sheldrick, 1997)'
_computing_structure_solution 'SHELXS-97 (Sheldrick, 1990)'
_diffrn_ambient_temperature 293(2)
_diffrn_measured_fraction_theta_full 0.994
_diffrn_measured_fraction_theta_max 0.994
_diffrn_measurement_device_type 'CCD area detector'
_diffrn_measurement_method 'phi and omega scans'
_diffrn_radiation_monochromator graphite
_diffrn_radiation_source 'fine-focus sealed tube'
_diffrn_radiation_type MoK\a
_diffrn_radiation_wavelength 0.71073
_diffrn_reflns_av_R_equivalents 0.0250
_diffrn_reflns_av_sigmaI/netI 0.0153
_diffrn_reflns_limit_h_max 18
_diffrn_reflns_limit_h_min -18
_diffrn_reflns_limit_k_max 20
_diffrn_reflns_limit_k_min -20
_diffrn_reflns_limit_l_max 20
_diffrn_reflns_limit_l_min -18
_diffrn_reflns_number 30193
_diffrn_reflns_theta_full 27.06
_diffrn_reflns_theta_max 27.06
_diffrn_reflns_theta_min 1.80
_exptl_absorpt_coefficient_mu 2.934
_exptl_absorpt_correction_T_max 0.4633
_exptl_absorpt_correction_T_min 0.3793
_exptl_absorpt_correction_type multi-scan
_exptl_absorpt_process_details 'SADABS (Sheldrick, 1996)'
_exptl_crystal_colour colorless
_exptl_crystal_density_diffrn 2.410
_exptl_crystal_density_method 'not measured'
_exptl_crystal_description block
_exptl_crystal_F_000 2536
_exptl_crystal_size_max 0.41
_exptl_crystal_size_mid 0.35
_exptl_crystal_size_min 0.31
_refine_diff_density_max 0.602
_refine_diff_density_min -0.637
_refine_diff_density_rms 0.113
_refine_ls_extinction_coef 0.00110(4)
_refine_ls_extinction_expression Fc^*^=kFc[1+0.001xFc^2^\l^3^/sin(2\q)]^-1/4^
_refine_ls_extinction_method SHELXL
_refine_ls_goodness_of_fit_ref 1.056
_refine_ls_hydrogen_treatment mixed
_refine_ls_matrix_type full
_refine_ls_number_parameters 296
_refine_ls_number_reflns 4168
_refine_ls_number_restraints 1
_refine_ls_restrained_S_all 1.056
_refine_ls_R_factor_all 0.0248
_refine_ls_R_factor_gt 0.0197
_refine_ls_shift/su_max 0.002
_refine_ls_shift/su_mean 0.000
_refine_ls_structure_factor_coef Fsqd
_refine_ls_weighting_details 'calc w=1/[\s^2^(Fo^2^)+(0.0231P)^2^+4.2842P] where P=(Fo^2^+2Fc^2^)/3'
_refine_ls_weighting_scheme calc
_refine_ls_wR_factor_gt 0.0463
_refine_ls_wR_factor_ref 0.0485
_reflns_number_gt 3666
_reflns_number_total 4168
_reflns_threshold_expression >2sigma(I)
_cod_data_source_file cg700979r-file002.cif
_cod_data_source_block cd
_cod_depositor_comments
;
The following automatic conversions were performed:

'_symmetry_cell_setting' value 'Orthorhombic' changed to
'orthorhombic' according to
/home/saulius/struct/CIF-dictionaries/cif_core.dic dictionary named
'cif_core.dic' version 2.4.1 from 2010-06-29.

Automatic conversion script
Id: cif_fix_values 1715 2011-07-08 13:25:40Z adriana 
;
_cod_original_sg_symbol_H-M Pnma
_cod_database_code 4503309

loop_
_symmetry_equiv_pos_as_xyz
'x, y, z'
'-x+1/2, -y, z+1/2'
'-x, y+1/2, -z'
'x+1/2, -y+1/2, -z+1/2'
'-x, -y, -z'
'x-1/2, y, -z-1/2'
'x, -y-1/2, z'
'-x-1/2, y-1/2, z-1/2'

loop_
_atom_site_label
_atom_site_type_symbol
_atom_site_fract_x
_atom_site_fract_y
_atom_site_fract_z
_atom_site_U_iso_or_equiv
_atom_site_adp_type
_atom_site_occupancy
_atom_site_symmetry_multiplicity
_atom_site_calc_flag
_atom_site_refinement_flags
C12 C 0.8249(3) 0.6804(2) 1.1657(2) 0.0575(10) Uani 1 1 d .
Cd1 Cd 0.622660(11) 0.457091(10) 1.024369(11) 0.01832(6) Uani 1 1 d .
Cd2 Cd 0.892623(11) 0.456726(10) 0.940753(11) 0.01889(6) Uani 1 1 d .
Cd3 Cd 0.746338(16) 0.7500 0.987244(18) 0.02530(7) Uani 1 2 d S
O8 O 0.64452(13) 0.65608(12) 1.03090(16) 0.0408(5) Uani 1 1 d .
C6 C 0.8801(2) 0.2500 0.9164(2) 0.0229(7) Uani 1 2 d S
H6 H 0.8249 0.2500 0.8859 0.027 Uiso 1 2 calc SR
N1 N 0.86338(13) 0.49248(14) 0.80237(14) 0.0238(4) Uani 1 1 d .
C3 C 0.76629(16) 0.53129(15) 0.69938(16) 0.0218(5) Uani 1 1 d .
C2 C 0.77343(16) 0.51141(15) 0.78442(16) 0.0216(5) Uani 1 1 d .
O1 O 0.72798(12) 0.47965(12) 0.92266(11) 0.0289(4) Uani 1 1 d .
C11 C 0.56103(16) 0.64209(15) 1.02317(16) 0.0214(5) Uani 1 1 d .
O2 O 0.61987(12) 0.52549(16) 0.83446(13) 0.0432(6) Uani 1 1 d .
N3 N 0.92324(13) 0.31909(12) 0.94022(13) 0.0217(4) Uani 1 1 d .
O5 O 1.04054(12) 0.43043(11) 1.00296(13) 0.0303(4) Uani 1 1 d .
O7 O 0.52915(12) 0.56971(11) 1.02511(14) 0.0332(5) Uani 1 1 d .
C7 C 1.00178(15) 0.29286(14) 0.98240(14) 0.0189(5) Uani 1 1 d .
C4 C 0.70209(17) 0.50640(17) 0.85098(16) 0.0262(5) Uani 1 1 d .
N6 N 0.7001(2) 0.7500 0.8460(2) 0.0399(8) Uani 1 2 d S
C1 C 0.90694(17) 0.50135(17) 0.72811(16) 0.0286(6) Uani 1 1 d .
H1 H 0.9701 0.4919 0.7216 0.034 Uiso 1 1 calc R
N5 N 0.8017(2) 0.7500 1.1281(2) 0.0367(8) Uani 1 2 d S
C8 C 1.06673(16) 0.35688(14) 1.01505(15) 0.0202(5) Uani 1 1 d .
C19 C 0.7679(3) 0.7500 0.7889(3) 0.0539(13) Uani 1 2 d S
H19A H 0.8289 0.7500 0.8081 0.065 Uiso 1 2 calc SR
C15 C 0.6141(3) 0.7500 0.8169(3) 0.0620(16) Uani 1 2 d S
H15A H 0.5657 0.7500 0.8560 0.074 Uiso 1 2 calc SR
O6 O 1.14068(12) 0.34011(11) 1.05129(14) 0.0329(5) Uani 1 1 d .
N2 N 0.85240(14) 0.52497(13) 0.66381(13) 0.0237(4) Uani 1 1 d .
C17 C 0.6627(4) 0.7500 0.6734(3) 0.0574(14) Uani 1 2 d S
H17A H 0.6506 0.7500 0.6153 0.069 Uiso 1 2 calc SR
H12A H 0.8089 0.6310 1.1397 0.069 Uiso 1 1 d R
C18 C 0.7521(4) 0.7500 0.7035(3) 0.0664(16) Uani 1 2 d S
H18A H 0.8017 0.7500 0.6658 0.080 Uiso 1 2 calc SR
C16 C 0.5924(4) 0.7500 0.7313(4) 0.0493(17) Uani 1 2 d S
H16A H 0.5310 0.7500 0.7135 0.083 Uiso 1 2 calc SR
C13 C 0.8718(4) 0.6775(3) 1.2412(3) 0.0553(16) Uani 1 1 d .
H13A H 0.8873 0.6273 1.2660 0.072 Uiso 1 1 calc R
C14 C 0.8953(6) 0.7500 1.2792(4) 0.061(3) Uani 1 2 d S
H14A H 0.9270 0.7500 1.3307 0.078 Uiso 1 2 calc SR
O3 O 0.69850(13) 0.56407(13) 0.56853(11) 0.0320(4) Uani 1 1 d .
O4 O 0.60448(13) 0.55216(16) 0.67858(14) 0.0456(6) Uani 1 1 d D
C5 C 0.68644(17) 0.55060(17) 0.64495(16) 0.0264(6) Uani 1 1 d .
C10 C 0.48942(15) 0.70721(14) 1.01125(15) 0.0196(5) Uani 1 1 d .
N4 N 0.39966(14) 0.68083(13) 0.99793(14) 0.0229(4) Uani 1 1 d .
C9 C 0.3504(2) 0.7500 0.9908(2) 0.0247(8) Uani 1 2 d S
H9 H 0.2867 0.7500 0.9816 0.030 Uiso 1 2 calc SR
H4 H 0.606(2) 0.5454(18) 0.7326(7) 0.037 Uiso 1 1 d D

loop_
_atom_site_aniso_label
_atom_site_aniso_U_11
_atom_site_aniso_U_22
_atom_site_aniso_U_33
_atom_site_aniso_U_23
_atom_site_aniso_U_13
_atom_site_aniso_U_12
C12 0.083(3) 0.044(2) 0.045(2) 0.0109(17) -0.0119(19) -0.0081(19)
Cd1 0.01866(9) 0.01848(10) 0.01783(10) -0.00052(6) -0.00087(6) -0.00179(6)
Cd2 0.02036(9) 0.01605(9) 0.02026(10) 0.00006(7) -0.00450(6) 0.00170(6)
Cd3 0.01881(12) 0.02185(14) 0.03522(16) 0.000 -0.00486(11) 0.000
O8 0.0211(9) 0.0254(11) 0.0760(16) 0.0110(10) -0.0054(10) -0.0003(8)
C6 0.0215(16) 0.0191(17) 0.028(2) 0.000 -0.0059(14) 0.000
N1 0.0199(9) 0.0309(12) 0.0207(11) 0.0032(9) -0.0015(8) 0.0016(9)
C3 0.0213(11) 0.0249(13) 0.0194(12) 0.0020(10) 0.0013(9) 0.0004(9)
C2 0.0188(11) 0.0256(13) 0.0203(12) 0.0036(10) -0.0011(9) 0.0005(9)
O1 0.0235(9) 0.0441(11) 0.0192(9) 0.0101(8) 0.0012(7) -0.0002(8)
C11 0.0224(11) 0.0180(12) 0.0237(13) -0.0005(10) -0.0020(9) 0.0003(9)
O2 0.0198(9) 0.0846(17) 0.0252(11) 0.0131(11) 0.0032(8) 0.0075(9)
N3 0.0199(9) 0.0181(10) 0.0271(11) -0.0003(8) -0.0034(8) 0.0007(8)
O5 0.0304(9) 0.0132(9) 0.0474(12) -0.0030(8) -0.0149(8) 0.0020(7)
O7 0.0257(9) 0.0165(9) 0.0574(13) -0.0019(9) -0.0123(9) -0.0010(7)
C7 0.0190(10) 0.0167(12) 0.0209(12) -0.0005(9) -0.0003(9) 0.0023(9)
C4 0.0240(12) 0.0327(15) 0.0217(13) 0.0040(11) 0.0014(10) -0.0019(10)
N6 0.0358(18) 0.047(2) 0.036(2) 0.000 -0.0036(15) 0.000
C1 0.0170(11) 0.0413(16) 0.0277(15) 0.0022(12) 0.0015(10) 0.0030(10)
N5 0.0304(17) 0.043(2) 0.037(2) 0.000 -0.0002(15) 0.000
C8 0.0206(11) 0.0172(12) 0.0229(13) -0.0011(9) 0.0000(9) 0.0008(9)
C19 0.042(3) 0.052(4) 0.037(3) 0.000 0.000(2) 0.000
C15 0.039(3) 0.068(5) 0.039(3) 0.000 -0.004(2) 0.000
O6 0.0263(9) 0.0217(10) 0.0506(13) -0.0066(9) -0.0153(9) 0.0029(7)
N2 0.0198(10) 0.0321(12) 0.0191(11) 0.0022(9) 0.0033(8) 0.0003(8)
C17 0.048(3) 0.051(4) 0.034(3) 0.000 -0.006(2) 0.000
C18 0.042(3) 0.067(5) 0.040(3) 0.000 0.008(3) 0.000
C16 0.052(3) 0.058(5) 0.048(3) 0.000 -0.012(3) 0.000
C13 0.050(4) 0.050(3) 0.055(3) 0.015(2) -0.010(3) -0.001(3)
C14 0.059(7) 0.046(6) 0.043(4) 0.000 -0.011(4) 0.000
O3 0.0306(9) 0.0496(12) 0.0159(9) 0.0031(8) -0.0013(7) 0.0043(9)
O4 0.0229(9) 0.0529(19) 0.0211(11) 0.0134(11) 0.0005(8) 0.0095(10)
C5 0.0218(12) 0.0356(15) 0.0218(13) 0.0023(11) 0.0002(10) 0.0032(10)
C10 0.0199(11) 0.0187(12) 0.0203(12) -0.0010(9) -0.0012(9) -0.0012(9)
N4 0.0198(9) 0.0205(11) 0.0285(12) 0.0001(9) -0.0005(8) -0.0016(8)
C9 0.0204(16) 0.0218(18) 0.032(2) 0.000 -0.0025(14) 0.000

loop_
_atom_type_symbol
_atom_type_description
_atom_type_scat_dispersion_real
_atom_type_scat_dispersion_imag
_atom_type_scat_source
C C 0.0033 0.0016 'International Tables Vol C Tables 4.2.6.8 and 6.1.1.4'
H H 0.0000 0.0000 'International Tables Vol C Tables 4.2.6.8 and 6.1.1.4'
N N 0.0061 0.0033 'International Tables Vol C Tables 4.2.6.8 and 6.1.1.4'
O O 0.0106 0.0060 'International Tables Vol C Tables 4.2.6.8 and 6.1.1.4'
Cd Cd -0.8075 1.2024 'International Tables Vol C Tables 4.2.6.8 and 6.1.1.4'

loop_
_geom_angle_atom_site_label_1
_geom_angle_atom_site_label_2
_geom_angle_atom_site_label_3
_geom_angle
_geom_angle_site_symmetry_1
_geom_angle_site_symmetry_3
N5 C12 C13 123.0(4) . .
N5 C12 H12A 118.5 . .
C13 C12 H12A 118.4 . .
O1 Cd1 N2 124.74(7) . 2_665
O1 Cd1 O7 106.02(7) . .
N2 Cd1 O7 89.20(8) 2_665 .
O1 Cd1 N4 98.38(7) . 5_667
N2 Cd1 N4 107.44(8) 2_665 5_667
O7 Cd1 N4 134.72(7) . 5_667
O1 Cd1 O7 115.07(7) . 5_667
N2 Cd1 O7 119.64(7) 2_665 5_667
O7 Cd1 O7 66.36(7) . 5_667
N4 Cd1 O7 68.86(7) 5_667 5_667
O5 Cd2 N3 135.72(7) 5_767 .
O5 Cd2 N1 104.32(8) 5_767 .
N3 Cd2 N1 106.27(8) . .
O5 Cd2 O5 66.45(7) 5_767 .
N3 Cd2 O5 69.67(6) . .
N1 Cd2 O5 126.83(7) . .
O5 Cd2 O1 110.00(7) 5_767 .
N3 Cd2 O1 109.92(7) . .
N1 Cd2 O1 70.66(6) . .
O5 Cd2 O1 162.39(7) . .
O5 Cd2 O3 91.09(7) 5_767 2_665
N3 Cd2 O3 88.40(7) . 2_665
N1 Cd2 O3 136.27(7) . 2_665
O5 Cd2 O3 96.89(7) . 2_665
O1 Cd2 O3 65.61(6) . 2_665
O8 Cd3 O8 86.38(11) . 7_575
O8 Cd3 O6 175.29(7) . 3_757
O8 Cd3 O6 96.68(8) 7_575 3_757
O8 Cd3 O6 96.68(8) . 5_767
O8 Cd3 O6 175.29(7) 7_575 5_767
O6 Cd3 O6 80.05(10) 3_757 5_767
O8 Cd3 N6 96.07(9) . .
O8 Cd3 N6 96.07(9) 7_575 .
O6 Cd3 N6 87.19(9) 3_757 .
O6 Cd3 N6 87.19(9) 5_767 .
O8 Cd3 N5 86.17(9) . .
O8 Cd3 N5 86.17(9) 7_575 .
O6 Cd3 N5 90.46(8) 3_757 .
O6 Cd3 N5 90.46(8) 5_767 .
N6 Cd3 N5 176.93(12) . .
C11 O8 Cd3 137.85(18) . .
N3 C6 N3 114.1(3) 7_565 .
N3 C6 H6 123.0 7_565 .
N3 C6 H6 123.0 . .
C1 N1 C2 104.0(2) . .
C1 N1 Cd2 140.55(17) . .
C2 N1 Cd2 115.40(16) . .
N2 C3 C2 108.2(2) . .
N2 C3 C5 119.4(2) . .
C2 C3 C5 132.3(2) . .
N1 C2 C3 108.9(2) . .
N1 C2 C4 120.4(2) . .
C3 C2 C4 130.6(2) . .
C4 O1 Cd1 119.56(15) . .
C4 O1 Cd2 116.57(15) . .
Cd1 O1 Cd2 123.87(7) . .
O8 C11 O7 121.7(2) . .
O8 C11 C10 124.1(2) . .
O7 C11 C10 114.2(2) . .
C6 N3 C7 105.0(2) . .
C6 N3 Cd2 137.20(17) . .
C7 N3 Cd2 117.37(15) . .
C8 O5 Cd2 125.39(15) . 5_767
C8 O5 Cd2 119.81(15) . .
Cd2 O5 Cd2 113.55(7) 5_767 .
C11 O7 Cd1 122.11(15) . .
C11 O7 Cd1 120.07(15) . 5_667
Cd1 O7 Cd1 113.64(7) . 5_667
N3 C7 C7 107.94(13) . 7_565
N3 C7 C8 117.9(2) . .
C7 C7 C8 134.16(12) 7_565 .
O2 C4 O1 123.3(2) . .
O2 C4 C2 120.1(2) . .
O1 C4 C2 116.6(2) . .
C15 N6 C19 117.2(4) . .
C15 N6 Cd3 127.0(3) . .
C19 N6 Cd3 115.8(3) . .
N1 C1 N2 114.6(2) . .
N1 C1 H1 122.7 . .
N2 C1 H1 122.7 . .
C12 N5 C12 117.8(4) 7_575 .
C12 N5 Cd3 120.6(2) 7_575 .
C12 N5 Cd3 120.6(2) . .
O6 C8 O5 122.2(2) . .
O6 C8 C7 123.2(2) . .
O5 C8 C7 114.6(2) . .
N6 C19 C18 122.9(5) . .
N6 C19 H19A 118.6 . .
C18 C19 H19A 118.6 . .
N6 C15 C16 123.3(5) . .
N6 C15 H15A 118.3 . .
C16 C15 H15A 118.3 . .
C8 O6 Cd3 129.49(17) . 5_767
C1 N2 C3 104.3(2) . .
C1 N2 Cd1 133.06(17) . 2_664
C3 N2 Cd1 122.47(16) . 2_664
C16 C17 C18 117.9(5) . .
C16 C17 H17A 121.1 . .
C18 C17 H17A 121.1 . .
C19 C18 C17 119.9(5) . .
C19 C18 H18A 120.1 . .
C17 C18 H18A 120.1 . .
C17 C16 C15 118.9(5) . .
C17 C16 H16A 120.6 . .
C15 C16 H16A 120.6 . .
C14 C13 C12 118.4(4) . .
C14 C13 H13A 120.8 . .
C12 C13 H13A 120.8 . .
C13 C14 C13 119.4(6) . 7_575
C13 C14 H14A 120.3 . .
C13 C14 H14A 120.3 7_575 .
C5 O3 Cd2 134.94(18) . 2_664
C5 O4 H4 112(2) . .
O3 C5 O4 121.5(2) . .
O3 C5 C3 119.7(2) . .
O4 C5 C3 118.8(2) . .
N4 C10 C10 108.05(13) . 7_575
N4 C10 C11 116.8(2) . .
C10 C10 C11 135.15(13) 7_575 .
C9 N4 C10 104.6(2) . .
C9 N4 Cd1 137.31(18) . 5_667
C10 N4 Cd1 117.30(15) . 5_667
N4 C9 N4 114.6(3) 7_575 .
N4 C9 H9 122.7 7_575 .
N4 C9 H9 122.7 . .

loop_
_geom_bond_atom_site_label_1
_geom_bond_atom_site_label_2
_geom_bond_distance
_geom_bond_site_symmetry_2
C12 N5 1.317(4) .
C12 C13 1.368(6) .
C12 H12A 0.9281 .
Cd1 O1 2.2364(17) .
Cd1 N2 2.242(2) 2_665
Cd1 O7 2.2696(18) .
Cd1 N4 2.285(2) 5_667
Cd1 O7 2.3642(18) 5_667
Cd2 O5 2.2490(18) 5_767
Cd2 N3 2.274(2) .
Cd2 N1 2.292(2) .
Cd2 O5 2.3858(17) .
Cd2 O1 2.4206(18) .
Cd2 O3 2.4252(18) 2_665
Cd3 O8 2.224(2) .
Cd3 O8 2.2238(19) 7_575
Cd3 O6 2.2707(19) 3_757
Cd3 O6 2.2707(19) 5_767
Cd3 N6 2.320(4) .
Cd3 N5 2.356(4) .
O8 C11 1.232(3) .
C6 N3 1.334(3) 7_565
C6 N3 1.334(3) .
C6 H6 0.9300 .
N1 C1 1.334(3) .
N1 C2 1.363(3) .
C3 N2 1.366(3) .
C3 C2 1.380(3) .
C3 C5 1.469(3) .
C2 C4 1.470(3) .
O1 C4 1.265(3) .
C11 O7 1.260(3) .
C11 C10 1.489(3) .
O2 C4 1.253(3) .
N3 C7 1.380(3) .
O5 C8 1.265(3) .
O5 Cd2 2.2490(17) 5_767
O7 Cd1 2.3642(17) 5_667
C7 C7 1.389(5) 7_565
C7 C8 1.489(3) .
N6 C15 1.322(6) .
N6 C19 1.328(6) .
C1 N2 1.337(3) .
C1 H1 0.9300 .
N5 C12 1.317(4) 7_575
C8 O6 1.240(3) .
C19 C18 1.362(7) .
C19 H19A 0.9300 .
C15 C16 1.383(8) .
C15 H15A 0.9300 .
O6 Cd3 2.2707(19) 5_767
N2 Cd1 2.242(2) 2_664
C17 C16 1.363(8) .
C17 C18 1.373(7) .
C17 H17A 0.9300 .
C18 H18A 0.9300 .
C16 H16A 0.9300 .
C13 C14 1.361(6) .
C13 H13A 0.9300 .
C14 C13 1.361(6) 7_575
C14 H14A 0.9300 .
O3 C5 1.234(3) .
O3 Cd2 2.4252(18) 2_664
O4 C5 1.295(3) .
O4 H4 0.857(10) .
C10 N4 1.380(3) .
C10 C10 1.387(5) 7_575
N4 C9 1.332(3) .
N4 Cd1 2.285(2) 5_667
C9 N4 1.332(3) 7_575
C9 H9 0.9300 .

loop_
_geom_hbond_atom_site_label_D
_geom_hbond_atom_site_label_H
_geom_hbond_atom_site_label_A
_geom_hbond_distance_DH
_geom_hbond_distance_HA
_geom_hbond_distance_DA
_geom_hbond_angle_DHA
O4 H4 O2 0.857(10) 1.647(11) 2.500(3) 173(3)

loop_
_geom_torsion_atom_site_label_1
_geom_torsion_atom_site_label_2
_geom_torsion_atom_site_label_3
_geom_torsion_atom_site_label_4
_geom_torsion
_geom_torsion_site_symmetry_1
_geom_torsion_site_symmetry_4
O8 Cd3 O8 C11 48.6(3) 7_575 .
O6 Cd3 O8 C11 179(26) 3_757 .
O6 Cd3 O8 C11 -135.0(3) 5_767 .
N6 Cd3 O8 C11 -47.1(3) . .
N5 Cd3 O8 C11 135.0(3) . .
O5 Cd2 N1 C1 77.3(3) 5_767 .
N3 Cd2 N1 C1 -70.3(3) . .
O5 Cd2 N1 C1 6.2(3) . .
O1 Cd2 N1 C1 -176.2(3) . .
O3 Cd2 N1 C1 -175.6(3) 2_665 .
O5 Cd2 N1 C2 -103.25(18) 5_767 .
N3 Cd2 N1 C2 109.17(18) . .
O5 Cd2 N1 C2 -174.33(16) . .
O1 Cd2 N1 C2 3.29(17) . .
O3 Cd2 N1 C2 3.9(2) 2_665 .
C1 N1 C2 C3 -0.1(3) . .
Cd2 N1 C2 C3 -179.80(16) . .
C1 N1 C2 C4 178.3(2) . .
Cd2 N1 C2 C4 -1.4(3) . .
N2 C3 C2 N1 -0.1(3) . .
C5 C3 C2 N1 175.1(3) . .
N2 C3 C2 C4 -178.3(3) . .
C5 C3 C2 C4 -3.1(5) . .
N2 Cd1 O1 C4 -146.3(2) 2_665 .
O7 Cd1 O1 C4 -45.8(2) . .
N4 Cd1 O1 C4 95.7(2) 5_667 .
O7 Cd1 O1 C4 25.2(2) 5_667 .
N2 Cd1 O1 Cd2 33.32(14) 2_665 .
O7 Cd1 O1 Cd2 133.78(10) . .
N4 Cd1 O1 Cd2 -84.76(11) 5_667 .
O7 Cd1 O1 Cd2 -155.27(9) 5_667 .
O5 Cd2 O1 C4 93.1(2) 5_767 .
N3 Cd2 O1 C4 -106.4(2) . .
N1 Cd2 O1 C4 -5.57(19) . .
O5 Cd2 O1 C4 168.1(2) . .
O3 Cd2 O1 C4 174.9(2) 2_665 .
O5 Cd2 O1 Cd1 -86.46(11) 5_767 .
N3 Cd2 O1 Cd1 73.97(12) . .
N1 Cd2 O1 Cd1 174.85(13) . .
O5 Cd2 O1 Cd1 -11.5(3) . .
O3 Cd2 O1 Cd1 -4.67(9) 2_665 .
Cd3 O8 C11 O7 150.3(2) . .
Cd3 O8 C11 C10 -30.0(4) . .
N3 C6 N3 C7 0.7(4) 7_565 .
N3 C6 N3 Cd2 -171.24(9) 7_565 .
O5 Cd2 N3 C6 170.1(3) 5_767 .
N1 Cd2 N3 C6 -58.0(3) . .
O5 Cd2 N3 C6 178.1(3) . .
O1 Cd2 N3 C6 16.9(3) . .
O3 Cd2 N3 C6 80.2(3) 2_665 .
O5 Cd2 N3 C7 -1.1(2) 5_767 .
N1 Cd2 N3 C7 130.79(16) . .
O5 Cd2 N3 C7 6.89(16) . .
O1 Cd2 N3 C7 -154.35(16) . .
O3 Cd2 N3 C7 -91.06(17) 2_665 .
O5 Cd2 O5 C8 167.9(3) 5_767 .
N3 Cd2 O5 C8 -5.97(19) . .
N1 Cd2 O5 C8 -101.5(2) . .
O1 Cd2 O5 C8 86.0(3) . .
O3 Cd2 O5 C8 79.7(2) 2_665 .
O5 Cd2 O5 Cd2 0.0 5_767 5_767
N3 Cd2 O5 Cd2 -173.89(11) . 5_767
N1 Cd2 O5 Cd2 90.61(11) . 5_767
O1 Cd2 O5 Cd2 -82.0(2) . 5_767
O3 Cd2 O5 Cd2 -88.18(9) 2_665 5_767
O8 C11 O7 Cd1 -8.7(4) . .
C10 C11 O7 Cd1 171.47(15) . .
O8 C11 O7 Cd1 -164.3(2) . 5_667
C10 C11 O7 Cd1 15.9(3) . 5_667
O1 Cd1 O7 C11 -46.2(2) . .
N2 Cd1 O7 C11 79.9(2) 2_665 .
N4 Cd1 O7 C11 -166.01(18) 5_667 .
O7 Cd1 O7 C11 -157.0(3) 5_667 .
O1 Cd1 O7 Cd1 110.83(9) . 5_667
N2 Cd1 O7 Cd1 -123.10(10) 2_665 5_667
N4 Cd1 O7 Cd1 -9.02(16) 5_667 5_667
O7 Cd1 O7 Cd1 0.0 5_667 5_667
C6 N3 C7 C7 -0.4(2) . 7_565
Cd2 N3 C7 C7 173.45(8) . 7_565
C6 N3 C7 C8 178.3(2) . .
Cd2 N3 C7 C8 -7.9(3) . .
Cd1 O1 C4 O2 3.9(4) . .
Cd2 O1 C4 O2 -175.7(2) . .
Cd1 O1 C4 C2 -173.69(17) . .
Cd2 O1 C4 C2 6.7(3) . .
N1 C2 C4 O2 178.6(3) . .
C3 C2 C4 O2 -3.4(5) . .
N1 C2 C4 O1 -3.8(4) . .
C3 C2 C4 O1 174.2(3) . .
O8 Cd3 N6 C15 43.50(5) . .
O8 Cd3 N6 C15 -43.50(5) 7_575 .
O6 Cd3 N6 C15 -139.92(5) 3_757 .
O6 Cd3 N6 C15 139.92(5) 5_767 .
N5 Cd3 N6 C15 180.000(6) . .
O8 Cd3 N6 C19 -136.50(5) . .
O8 Cd3 N6 C19 136.50(5) 7_575 .
O6 Cd3 N6 C19 40.08(5) 3_757 .
O6 Cd3 N6 C19 -40.08(5) 5_767 .
N5 Cd3 N6 C19 0.000(7) . .
C2 N1 C1 N2 0.4(3) . .
Cd2 N1 C1 N2 179.9(2) . .
C13 C12 N5 C12 -0.2(8) . 7_575
C13 C12 N5 Cd3 168.5(4) . .
O8 Cd3 N5 C12 -139.1(3) . 7_575
O8 Cd3 N5 C12 -52.5(3) 7_575 7_575
O6 Cd3 N5 C12 44.1(3) 3_757 7_575
O6 Cd3 N5 C12 124.2(3) 5_767 7_575
N6 Cd3 N5 C12 84.2(3) . 7_575
O8 Cd3 N5 C12 52.5(3) . .
O8 Cd3 N5 C12 139.1(3) 7_575 .
O6 Cd3 N5 C12 -124.2(3) 3_757 .
O6 Cd3 N5 C12 -44.1(3) 5_767 .
N6 Cd3 N5 C12 -84.2(3) . .
Cd2 O5 C8 O6 -9.6(4) 5_767 .
Cd2 O5 C8 O6 -176.03(19) . .
Cd2 O5 C8 C7 170.34(15) 5_767 .
Cd2 O5 C8 C7 4.0(3) . .
N3 C7 C8 O6 -177.5(2) . .
C7 C7 C8 O6 0.7(3) 7_565 .
N3 C7 C8 O5 2.5(3) . .
C7 C7 C8 O5 -179.27(14) 7_565 .
C15 N6 C19 C18 0.000(2) . .
Cd3 N6 C19 C18 180.000(1) . .
C19 N6 C15 C16 0.000(2) . .
Cd3 N6 C15 C16 180.000(1) . .
O5 C8 O6 Cd3 -132.5(2) . 5_767
C7 C8 O6 Cd3 47.5(3) . 5_767
N1 C1 N2 C3 -0.5(3) . .
N1 C1 N2 Cd1 -175.35(18) . 2_664
C2 C3 N2 C1 0.4(3) . .
C5 C3 N2 C1 -175.6(2) . .
C2 C3 N2 Cd1 175.92(17) . 2_664
C5 C3 N2 Cd1 0.0(3) . 2_664
N6 C19 C18 C17 0.000(2) . .
C16 C17 C18 C19 0.000(1) . .
C18 C17 C16 C15 0.000(2) . .
N6 C15 C16 C17 0.000(2) . .
N5 C12 C13 C14 0.2(9) . .
C12 C13 C14 C13 -0.2(12) . 7_575
Cd2 O3 C5 O4 -29.9(4) 2_664 .
Cd2 O3 C5 C3 149.31(19) 2_664 .
N2 C3 C5 O3 -2.8(4) . .
C2 C3 C5 O3 -177.7(3) . .
N2 C3 C5 O4 176.4(3) . .
C2 C3 C5 O4 1.6(5) . .
O8 C11 C10 N4 175.8(3) . .
O7 C11 C10 N4 -4.4(3) . .
O8 C11 C10 C10 -5.4(4) . 7_575
O7 C11 C10 C10 174.41(14) . 7_575
C10 C10 N4 C9 -0.1(2) 7_575 .
C11 C10 N4 C9 179.0(2) . .
C10 C10 N4 Cd1 171.65(8) 7_575 5_667
C11 C10 N4 Cd1 -9.2(3) . 5_667
C10 N4 C9 N4 0.2(4) . 7_575
Cd1 N4 C9 N4 -168.98(10) 5_667 7_575
